data_7020314
loop_
_publ_author_name
'Milanov, Andrian P.'
'Xu, Ke'
'Cwik, Stefan'
'Parala, Harish'
'de Los Arcos, Teresa'
'Becker, Hans-Werner'
'Rogalla, Detlef'
'Cross, Richard'
'Paul, Shashi'
'Devi, Anjana'

_publ_section_title
;
 Sc(2)O(3), Er(2)O(3), and Y(2)O(3) thin films by MOCVD from volatile
 guanidinate class of rare-earth precursors.
;
_journal_issue 45
_journal_name_full 'Dalton transactions (Cambridge, England : 2003)'
_journal_page_first 13936
_journal_page_last 13947
_journal_paper_doi 10.1039/c2dt31219k
_journal_volume 41
_journal_year 2012
_chemical_formula_sum 'C27 H60 N9 Sc'
_chemical_formula_weight 555.80
_chemical_name_systematic
;
?
;
_space_group_IT_number 2
_symmetry_cell_setting triclinic
_symmetry_space_group_name_Hall '-P 1'
_symmetry_space_group_name_H-M 'P -1'
_atom_sites_solution_hydrogens geom
_atom_sites_solution_primary direct
_atom_sites_solution_secondary difmap
_audit_creation_method SHELXL-97
_cell_angle_alpha 91.310(3)
_cell_angle_beta 96.397(3)
_cell_angle_gamma 115.717(3)
_cell_formula_units_Z 2
_cell_length_a 10.5947(4)
_cell_length_b 10.9861(4)
_cell_length_c 16.2575(6)
_cell_measurement_reflns_used 7049
_cell_measurement_temperature 113(2)
_cell_measurement_theta_max 36.595
_cell_measurement_theta_min 2.621
_cell_volume 1688.87(12)
_computing_cell_refinement 'CrysAlis RED 171_32_23, Oxford Diffraction'
_computing_data_collection 'CrysAlis CCD 171_32_24, Oxford Diffraction'
_computing_data_reduction 'CrysAlis RED 171_32_24, Oxford Diffraction'
_computing_molecular_graphics 'SHELXS-97 (Sheldrick, 1990)'
_computing_publication_material 'SHELXS-97 (Sheldrick, 1990)'
_computing_structure_refinement 'SHELXL-97 (Sheldrick, 1997)'
_computing_structure_solution 'SHELXS-97 (Sheldrick, 1990)'
_diffrn_ambient_temperature 113(2)
_diffrn_measured_fraction_theta_full 0.997
_diffrn_measured_fraction_theta_max 0.997
_diffrn_measurement_device_type 'Sapphire2-CCD, Oxford Diffraction'
_diffrn_measurement_method '1109 images at 1.0 deg. in \w and 30 sec.'
_diffrn_radiation_monochromator graphite
_diffrn_radiation_source 'Enhance (Mo) X-ray Source'
_diffrn_radiation_type MoK\a
_diffrn_radiation_wavelength 0.71073
_diffrn_reflns_av_R_equivalents 0.0849
_diffrn_reflns_av_sigmaI/netI 0.0814
_diffrn_reflns_limit_h_max 12
_diffrn_reflns_limit_h_min -12
_diffrn_reflns_limit_k_max 13
_diffrn_reflns_limit_k_min -13
_diffrn_reflns_limit_l_max 19
_diffrn_reflns_limit_l_min -19
_diffrn_reflns_number 26456
_diffrn_reflns_theta_full 25.00
_diffrn_reflns_theta_max 25.00
_diffrn_reflns_theta_min 3.09
_exptl_absorpt_coefficient_mu 0.247
_exptl_absorpt_correction_T_max 0.980
_exptl_absorpt_correction_T_min 0.960
_exptl_absorpt_correction_type empirical
_exptl_absorpt_process_details abspack
_exptl_crystal_colour colourless
_exptl_crystal_density_diffrn 1.093
_exptl_crystal_density_method 'not measured'
_exptl_crystal_description prism
_exptl_crystal_F_000 612
_exptl_crystal_size_max 0.17
_exptl_crystal_size_mid 0.11
_exptl_crystal_size_min 0.07
_refine_diff_density_max 0.237
_refine_diff_density_min -0.179
_refine_diff_density_rms 0.042
_refine_ls_extinction_method none
_refine_ls_goodness_of_fit_ref 0.865
_refine_ls_hydrogen_treatment constr
_refine_ls_matrix_type full
_refine_ls_number_parameters 340
_refine_ls_number_reflns 5937
_refine_ls_number_restraints 0
_refine_ls_restrained_S_all 0.865
_refine_ls_R_factor_all 0.0653
_refine_ls_R_factor_gt 0.0342
_refine_ls_shift/su_max 0.000
_refine_ls_shift/su_mean 0.000
_refine_ls_structure_factor_coef Fsqd
_refine_ls_weighting_details 'calc w=1/[\s^2^(Fo^2^)+(0.0340P)^2^+0.0000P] where P=(Fo^2^+2Fc^2^)/3'
_refine_ls_weighting_scheme calc
_refine_ls_wR_factor_gt 0.0683
_refine_ls_wR_factor_ref 0.0730
_reflns_number_gt 3874
_reflns_number_total 5938
_reflns_threshold_expression >2sigma(I)
_cod_data_source_file c2dt31219k.txt
_cod_data_source_block cvd292b
_cod_original_cell_volume 1688.87(11)
_cod_original_sg_symbol_H-M P-1
_cod_database_code 7020314

loop_
_symmetry_equiv_pos_as_xyz
'x, y, z'
'-x, -y, -z'

loop_
_atom_site_label
_atom_site_type_symbol
_atom_site_fract_x
_atom_site_fract_y
_atom_site_fract_z
_atom_site_U_iso_or_equiv
_atom_site_adp_type
_atom_site_occupancy
_atom_site_symmetry_multiplicity
_atom_site_calc_flag
_atom_site_refinement_flags
Sc1 Sc 0.67827(4) 0.87027(3) 0.74664(2) 0.01526(10) Uani 1 1 d .
N1 N 0.56539(15) 0.79578(14) 0.61931(8) 0.0162(3) Uani 1 1 d .
N4 N 0.74170(15) 0.70747(14) 0.77742(8) 0.0164(3) Uani 1 1 d .
N2 N 0.44460(14) 0.76873(14) 0.72710(8) 0.0164(3) Uani 1 1 d .
N8 N 0.71791(15) 1.08594(14) 0.75803(8) 0.0171(3) Uani 1 1 d .
N5 N 0.71565(14) 0.83351(14) 0.87816(8) 0.0162(3) Uani 1 1 d .
N7 N 0.88270(14) 1.02921(14) 0.71879(8) 0.0173(3) Uani 1 1 d .
N6 N 0.78065(16) 0.65776(15) 0.91888(9) 0.0220(4) Uani 1 1 d .
C81 C 0.64356(19) 1.17217(18) 0.75620(11) 0.0196(4) Uani 1 1 d .
H81A H 0.7059 1.2619 0.7371 0.024 Uiso 1 1 calc R
C51 C 0.75592(18) 0.90346(18) 0.96184(11) 0.0195(4) Uani 1 1 d .
H51A H 0.8012 0.8577 0.9987 0.023 Uiso 1 1 calc R
C41 C 0.72798(19) 0.57772(18) 0.74128(11) 0.0192(4) Uani 1 1 d .
H41A H 0.7346 0.5213 0.7874 0.023 Uiso 1 1 calc R
C21 C 0.32634(18) 0.68914(18) 0.77194(11) 0.0189(4) Uani 1 1 d .
H21A H 0.2436 0.6291 0.7307 0.023 Uiso 1 1 calc R
C11 C 0.58730(19) 0.82599(18) 0.53308(10) 0.0193(4) Uani 1 1 d .
H11A H 0.4930 0.7982 0.4992 0.023 Uiso 1 1 calc R
C52 C 0.8612(2) 1.05053(18) 0.95990(11) 0.0254(5) Uani 1 1 d .
H52A H 0.9448 1.0549 0.9371 0.038 Uiso 1 1 calc R
H52B H 0.8893 1.0946 1.0164 0.038 Uiso 1 1 calc R
H52C H 0.8175 1.0971 0.9249 0.038 Uiso 1 1 calc R
C71 C 1.03107(18) 1.05723(19) 0.71850(11) 0.0207(4) Uani 1 1 d .
H71A H 1.0892 1.1576 0.7212 0.025 Uiso 1 1 calc R
N9 N 0.93058(16) 1.26587(15) 0.72588(9) 0.0237(4) Uani 1 1 d .
N3 N 0.31172(15) 0.68693(15) 0.59210(9) 0.0212(4) Uani 1 1 d .
C12 C 0.6760(2) 0.97707(18) 0.52738(11) 0.0248(5) Uani 1 1 d .
H12A H 0.6295 1.0278 0.5503 0.037 Uiso 1 1 calc R
H12B H 0.6857 0.9953 0.4691 0.037 Uiso 1 1 calc R
H12C H 0.7698 1.0054 0.5591 0.037 Uiso 1 1 calc R
C22 C 0.2845(2) 0.7817(2) 0.82127(12) 0.0334(5) Uani 1 1 d .
H22A H 0.2581 0.8376 0.7835 0.050 Uiso 1 1 calc R
H22B H 0.3645 0.8404 0.8624 0.050 Uiso 1 1 calc R
H22C H 0.2039 0.7268 0.8497 0.050 Uiso 1 1 calc R
C82 C 0.50734(19) 1.1077(2) 0.69586(12) 0.0283(5) Uani 1 1 d .
H82A H 0.5291 1.0933 0.6405 0.043 Uiso 1 1 calc R
H82B H 0.4608 1.1678 0.6936 0.043 Uiso 1 1 calc R
H82C H 0.4444 1.0205 0.7146 0.043 Uiso 1 1 calc R
C72 C 1.0502(2) 0.9948(2) 0.63939(12) 0.0345(5) Uani 1 1 d .
H72A H 1.0177 1.0309 0.5912 0.052 Uiso 1 1 calc R
H72B H 0.9947 0.8961 0.6362 0.052 Uiso 1 1 calc R
H72C H 1.1504 1.0170 0.6396 0.052 Uiso 1 1 calc R
C13 C 0.6586(2) 0.74643(19) 0.49765(11) 0.0276(5) Uani 1 1 d .
H13A H 0.6008 0.6493 0.5012 0.041 Uiso 1 1 calc R
H13B H 0.7522 0.7741 0.5295 0.041 Uiso 1 1 calc R
H13C H 0.6688 0.7647 0.4394 0.041 Uiso 1 1 calc R
C42 C 0.8470(2) 0.6020(2) 0.68997(12) 0.0285(5) Uani 1 1 d .
H42A H 0.9382 0.6511 0.7250 0.043 Uiso 1 1 calc R
H42B H 0.8405 0.6558 0.6438 0.043 Uiso 1 1 calc R
H42C H 0.8391 0.5148 0.6680 0.043 Uiso 1 1 calc R
C31 C 0.2897(2) 0.5891(2) 0.52445(12) 0.0307(5) Uani 1 1 d .
H31A H 0.3710 0.5682 0.5275 0.046 Uiso 1 1 calc R
H31B H 0.2793 0.6267 0.4714 0.046 Uiso 1 1 calc R
H31C H 0.2038 0.5060 0.5285 0.046 Uiso 1 1 calc R
C61 C 0.6963(2) 0.6053(2) 0.98520(12) 0.0322(5) Uani 1 1 d .
H61A H 0.6150 0.6264 0.9781 0.048 Uiso 1 1 calc R
H61B H 0.7538 0.6472 1.0387 0.048 Uiso 1 1 calc R
H61C H 0.6628 0.5069 0.9837 0.048 Uiso 1 1 calc R
C62 C 0.8960(2) 0.62211(19) 0.91609(12) 0.0276(5) Uani 1 1 d .
H62A H 0.9476 0.6639 0.8700 0.041 Uiso 1 1 calc R
H62B H 0.8588 0.5234 0.9079 0.041 Uiso 1 1 calc R
H62C H 0.9601 0.6548 0.9685 0.041 Uiso 1 1 calc R
C43 C 0.5863(2) 0.50101(19) 0.68723(12) 0.0283(5) Uani 1 1 d .
H43A H 0.5097 0.4852 0.7205 0.042 Uiso 1 1 calc R
H43B H 0.5785 0.4139 0.6652 0.042 Uiso 1 1 calc R
H43C H 0.5792 0.5545 0.6411 0.042 Uiso 1 1 calc R
C91 C 1.0076(2) 1.3103(2) 0.65548(12) 0.0307(5) Uani 1 1 d .
H91A H 1.1089 1.3417 0.6736 0.046 Uiso 1 1 calc R
H91B H 0.9914 1.3847 0.6324 0.046 Uiso 1 1 calc R
H91C H 0.9747 1.2346 0.6129 0.046 Uiso 1 1 calc R
C2 C 0.74694(17) 0.73188(17) 0.85875(11) 0.0164(4) Uani 1 1 d .
C1 C 0.43908(18) 0.74962(17) 0.64487(11) 0.0169(4) Uani 1 1 d .
C3 C 0.84582(18) 1.12844(18) 0.73410(10) 0.0179(4) Uani 1 1 d .
C32 C 0.19560(19) 0.72042(19) 0.59847(12) 0.0257(5) Uani 1 1 d .
H32A H 0.2245 0.7952 0.6412 0.039 Uiso 1 1 calc R
H32B H 0.1149 0.6411 0.6135 0.039 Uiso 1 1 calc R
H32C H 0.1685 0.7477 0.5450 0.039 Uiso 1 1 calc R
C53 C 0.6269(2) 0.8969(2) 0.99778(12) 0.0318(5) Uani 1 1 d .
H53A H 0.5592 0.8019 0.9996 0.048 Uiso 1 1 calc R
H53B H 0.5825 0.9430 0.9628 0.048 Uiso 1 1 calc R
H53C H 0.6558 0.9416 1.0541 0.048 Uiso 1 1 calc R
C23 C 0.3659(2) 0.6010(2) 0.83024(12) 0.0294(5) Uani 1 1 d .
H23A H 0.3924 0.5411 0.7982 0.044 Uiso 1 1 calc R
H23B H 0.2849 0.5463 0.8584 0.044 Uiso 1 1 calc R
H23C H 0.4459 0.6589 0.8716 0.044 Uiso 1 1 calc R
C73 C 1.0827(2) 1.0031(2) 0.79409(12) 0.0328(5) Uani 1 1 d .
H73A H 1.0706 1.0444 0.8448 0.049 Uiso 1 1 calc R
H73B H 1.1830 1.0257 0.7942 0.049 Uiso 1 1 calc R
H73C H 1.0278 0.9045 0.7918 0.049 Uiso 1 1 calc R
C83 C 0.6104(2) 1.1948(2) 0.84199(12) 0.0315(5) Uani 1 1 d .
H83A H 0.6984 1.2367 0.8807 0.047 Uiso 1 1 calc R
H83B H 0.5478 1.1076 0.8610 0.047 Uiso 1 1 calc R
H83C H 0.5635 1.2546 0.8397 0.047 Uiso 1 1 calc R
C92 C 0.9762(2) 1.36050(19) 0.79719(13) 0.0352(5) Uani 1 1 d .
H92A H 0.9168 1.3201 0.8405 0.053 Uiso 1 1 calc R
H92B H 0.9681 1.4429 0.7819 0.053 Uiso 1 1 calc R
H92C H 1.0749 1.3835 0.8180 0.053 Uiso 1 1 calc R

loop_
_atom_site_aniso_label
_atom_site_aniso_U_11
_atom_site_aniso_U_22
_atom_site_aniso_U_33
_atom_site_aniso_U_23
_atom_site_aniso_U_13
_atom_site_aniso_U_12
Sc1 0.01532(19) 0.0147(2) 0.01553(19) 0.00165(15) 0.00273(14) 0.00618(16)
N1 0.0170(8) 0.0172(9) 0.0154(8) 0.0040(7) 0.0037(6) 0.0080(7)
N4 0.0198(8) 0.0138(8) 0.0170(8) 0.0021(6) 0.0032(6) 0.0084(7)
N2 0.0149(8) 0.0165(8) 0.0158(8) 0.0026(6) 0.0027(6) 0.0048(7)
N8 0.0169(8) 0.0157(8) 0.0196(8) 0.0024(7) 0.0033(6) 0.0079(7)
N5 0.0159(8) 0.0180(8) 0.0143(8) 0.0007(6) 0.0026(6) 0.0071(7)
N7 0.0148(8) 0.0163(8) 0.0208(8) 0.0026(7) 0.0043(6) 0.0061(7)
N6 0.0274(9) 0.0253(9) 0.0184(8) 0.0079(7) 0.0047(7) 0.0155(8)
C81 0.0193(10) 0.0167(10) 0.0247(10) 0.0046(8) 0.0045(8) 0.0091(9)
C51 0.0210(10) 0.0239(11) 0.0135(9) 0.0002(8) 0.0007(8) 0.0102(9)
C41 0.0246(11) 0.0157(10) 0.0195(10) 0.0029(8) 0.0015(8) 0.0112(9)
C21 0.0128(10) 0.0210(11) 0.0184(10) 0.0040(8) 0.0027(7) 0.0032(9)
C11 0.0196(10) 0.0232(11) 0.0150(10) 0.0039(8) 0.0017(8) 0.0093(9)
C52 0.0286(11) 0.0228(11) 0.0218(10) -0.0030(9) -0.0027(8) 0.0103(10)
C71 0.0162(10) 0.0178(11) 0.0285(11) 0.0053(9) 0.0043(8) 0.0075(9)
N9 0.0237(9) 0.0119(9) 0.0319(9) 0.0028(7) 0.0110(7) 0.0027(7)
N3 0.0168(8) 0.0260(9) 0.0191(8) -0.0022(7) -0.0018(6) 0.0089(7)
C12 0.0283(11) 0.0259(12) 0.0197(10) 0.0065(9) 0.0067(8) 0.0104(10)
C22 0.0262(12) 0.0391(13) 0.0361(12) 0.0044(10) 0.0140(9) 0.0131(11)
C82 0.0263(11) 0.0284(12) 0.0346(12) 0.0028(10) 0.0017(9) 0.0165(10)
C72 0.0258(12) 0.0444(14) 0.0379(13) 0.0056(11) 0.0136(9) 0.0174(11)
C13 0.0349(12) 0.0314(12) 0.0182(10) 0.0028(9) 0.0071(9) 0.0153(10)
C42 0.0333(12) 0.0276(12) 0.0277(11) -0.0046(9) 0.0037(9) 0.0166(10)
C31 0.0254(12) 0.0286(12) 0.0287(12) -0.0042(10) -0.0007(9) 0.0044(10)
C61 0.0393(13) 0.0320(13) 0.0251(11) 0.0123(10) 0.0055(9) 0.0145(11)
C62 0.0305(12) 0.0250(11) 0.0281(11) 0.0011(9) -0.0063(9) 0.0154(10)
C43 0.0321(12) 0.0208(11) 0.0306(12) -0.0039(9) -0.0010(9) 0.0118(10)
C91 0.0295(12) 0.0229(12) 0.0403(13) 0.0131(10) 0.0135(10) 0.0095(10)
C2 0.0109(9) 0.0172(10) 0.0187(10) 0.0039(8) 0.0008(7) 0.0043(8)
C1 0.0193(10) 0.0120(10) 0.0202(10) 0.0023(8) 0.0011(8) 0.0079(8)
C3 0.0207(10) 0.0183(10) 0.0141(10) 0.0031(8) 0.0006(8) 0.0082(9)
C32 0.0193(11) 0.0273(12) 0.0282(11) 0.0067(9) -0.0001(8) 0.0085(9)
C53 0.0309(12) 0.0417(13) 0.0217(11) -0.0057(10) 0.0044(9) 0.0151(11)
C23 0.0207(11) 0.0355(13) 0.0272(11) 0.0142(10) 0.0065(9) 0.0067(10)
C73 0.0260(12) 0.0449(14) 0.0358(12) 0.0088(11) 0.0066(9) 0.0224(11)
C83 0.0344(13) 0.0358(13) 0.0336(12) -0.0014(10) 0.0057(9) 0.0239(11)
C92 0.0313(12) 0.0204(12) 0.0431(13) -0.0034(10) 0.0008(10) 0.0025(10)

loop_
_atom_type_symbol
_atom_type_description
_atom_type_scat_dispersion_real
_atom_type_scat_dispersion_imag
_atom_type_scat_source
C C 0.0033 0.0016 'International Tables Vol C Tables 4.2.6.8 and 6.1.1.4'
H H 0.0000 0.0000 'International Tables Vol C Tables 4.2.6.8 and 6.1.1.4'
N N 0.0061 0.0033 'International Tables Vol C Tables 4.2.6.8 and 6.1.1.4'
Sc Sc 0.2519 0.3716 'International Tables Vol C Tables 4.2.6.8 and 6.1.1.4'

loop_
_geom_angle_atom_site_label_1
_geom_angle_atom_site_label_2
_geom_angle_atom_site_label_3
_geom_angle
N5 Sc1 N2 99.38(5)
N5 Sc1 N1 150.06(5)
N2 Sc1 N1 60.63(5)
N5 Sc1 N4 60.73(5)
N2 Sc1 N4 104.93(5)
N1 Sc1 N4 100.79(5)
N5 Sc1 N7 105.65(5)
N2 Sc1 N7 151.04(5)
N1 Sc1 N7 100.48(5)
N4 Sc1 N7 99.94(5)
N5 Sc1 N8 101.18(5)
N2 Sc1 N8 100.63(5)
N1 Sc1 N8 104.23(5)
N4 Sc1 N8 150.63(5)
N7 Sc1 N8 60.65(5)
N5 Sc1 C2 30.40(5)
N2 Sc1 C2 103.91(5)
N1 Sc1 C2 127.51(5)
N4 Sc1 C2 30.34(5)
N7 Sc1 C2 105.05(5)
N8 Sc1 C2 128.26(5)
N5 Sc1 C1 126.83(5)
N2 Sc1 C1 30.45(5)
N1 Sc1 C1 30.18(5)
N4 Sc1 C1 105.14(5)
N7 Sc1 C1 127.51(5)
N8 Sc1 C1 104.23(5)
C2 Sc1 C1 119.72(5)
N5 Sc1 C3 106.01(5)
N2 Sc1 C3 127.65(5)
N1 Sc1 C3 103.92(5)
N4 Sc1 C3 127.42(5)
N7 Sc1 C3 30.32(5)
N8 Sc1 C3 30.33(5)
C2 Sc1 C3 120.99(5)
C1 Sc1 C3 119.29(5)
C1 N1 C11 122.80(14)
C1 N1 Sc1 92.87(10)
C11 N1 Sc1 139.24(11)
C2 N4 C41 122.19(14)
C2 N4 Sc1 92.58(10)
C41 N4 Sc1 140.27(11)
C1 N2 C21 122.66(14)
C1 N2 Sc1 92.77(10)
C21 N2 Sc1 139.65(11)
C3 N8 C81 121.71(15)
C3 N8 Sc1 92.60(10)
C81 N8 Sc1 141.70(11)
C2 N5 C51 122.13(14)
C2 N5 Sc1 92.80(10)
C51 N5 Sc1 140.97(11)
C3 N7 C71 121.31(15)
C3 N7 Sc1 92.67(11)
C71 N7 Sc1 141.62(11)
C2 N6 C62 122.39(15)
C2 N6 C61 121.76(15)
C62 N6 C61 115.75(15)
N8 C81 C83 110.78(14)
N8 C81 C82 110.31(15)
C83 C81 C82 109.64(15)
N8 C81 H81A 108.7
C83 C81 H81A 108.7
C82 C81 H81A 108.7
N5 C51 C52 110.64(14)
N5 C51 C53 110.89(15)
C52 C51 C53 109.39(16)
N5 C51 H51A 108.6
C52 C51 H51A 108.6
C53 C51 H51A 108.6
N4 C41 C43 111.03(14)
N4 C41 C42 110.11(15)
C43 C41 C42 109.65(15)
N4 C41 H41A 108.7
C43 C41 H41A 108.7
C42 C41 H41A 108.7
N2 C21 C22 110.59(15)
N2 C21 C23 110.42(14)
C22 C21 C23 109.62(15)
N2 C21 H21A 108.7
C22 C21 H21A 108.7
C23 C21 H21A 108.7
N1 C11 C13 110.48(14)
N1 C11 C12 110.94(14)
C13 C11 C12 109.86(15)
N1 C11 H11A 108.5
C13 C11 H11A 108.5
C12 C11 H11A 108.5
C51 C52 H52A 109.5
C51 C52 H52B 109.5
H52A C52 H52B 109.5
C51 C52 H52C 109.5
H52A C52 H52C 109.5
H52B C52 H52C 109.5
N7 C71 C72 110.75(14)
N7 C71 C73 110.42(14)
C72 C71 C73 110.05(15)
N7 C71 H71A 108.5
C72 C71 H71A 108.5
C73 C71 H71A 108.5
C3 N9 C92 119.35(15)
C3 N9 C91 121.65(15)
C92 N9 C91 116.51(16)
C1 N3 C32 122.28(15)
C1 N3 C31 122.22(15)
C32 N3 C31 115.43(14)
C11 C12 H12A 109.5
C11 C12 H12B 109.5
H12A C12 H12B 109.5
C11 C12 H12C 109.5
H12A C12 H12C 109.5
H12B C12 H12C 109.5
C21 C22 H22A 109.5
C21 C22 H22B 109.5
H22A C22 H22B 109.5
C21 C22 H22C 109.5
H22A C22 H22C 109.5
H22B C22 H22C 109.5
C81 C82 H82A 109.5
C81 C82 H82B 109.5
H82A C82 H82B 109.5
C81 C82 H82C 109.5
H82A C82 H82C 109.5
H82B C82 H82C 109.5
C71 C72 H72A 109.5
C71 C72 H72B 109.5
H72A C72 H72B 109.5
C71 C72 H72C 109.5
H72A C72 H72C 109.5
H72B C72 H72C 109.5
C11 C13 H13A 109.5
C11 C13 H13B 109.5
H13A C13 H13B 109.5
C11 C13 H13C 109.5
H13A C13 H13C 109.5
H13B C13 H13C 109.5
C41 C42 H42A 109.5
C41 C42 H42B 109.5
H42A C42 H42B 109.5
C41 C42 H42C 109.5
H42A C42 H42C 109.5
H42B C42 H42C 109.5
N3 C31 H31A 109.5
N3 C31 H31B 109.5
H31A C31 H31B 109.5
N3 C31 H31C 109.5
H31A C31 H31C 109.5
H31B C31 H31C 109.5
N6 C61 H61A 109.5
N6 C61 H61B 109.5
H61A C61 H61B 109.5
N6 C61 H61C 109.5
H61A C61 H61C 109.5
H61B C61 H61C 109.5
N6 C62 H62A 109.5
N6 C62 H62B 109.5
H62A C62 H62B 109.5
N6 C62 H62C 109.5
H62A C62 H62C 109.5
H62B C62 H62C 109.5
C41 C43 H43A 109.5
C41 C43 H43B 109.5
H43A C43 H43B 109.5
C41 C43 H43C 109.5
H43A C43 H43C 109.5
H43B C43 H43C 109.5
N9 C91 H91A 109.5
N9 C91 H91B 109.5
H91A C91 H91B 109.5
N9 C91 H91C 109.5
H91A C91 H91C 109.5
H91B C91 H91C 109.5
N4 C2 N5 113.88(15)
N4 C2 N6 123.60(15)
N5 C2 N6 122.52(15)
N4 C2 Sc1 57.08(8)
N5 C2 Sc1 56.81(9)
N6 C2 Sc1 178.78(12)
N1 C1 N2 113.72(15)
N1 C1 N3 123.93(16)
N2 C1 N3 122.36(15)
N1 C1 Sc1 56.95(9)
N2 C1 Sc1 56.77(9)
N3 C1 Sc1 178.96(13)
N7 C3 N8 114.06(16)
N7 C3 N9 124.41(16)
N8 C3 N9 121.52(16)
N7 C3 Sc1 57.01(9)
N8 C3 Sc1 57.07(9)
N9 C3 Sc1 177.94(13)
N3 C32 H32A 109.5
N3 C32 H32B 109.5
H32A C32 H32B 109.5
N3 C32 H32C 109.5
H32A C32 H32C 109.5
H32B C32 H32C 109.5
C51 C53 H53A 109.5
C51 C53 H53B 109.5
H53A C53 H53B 109.5
C51 C53 H53C 109.5
H53A C53 H53C 109.5
H53B C53 H53C 109.5
C21 C23 H23A 109.5
C21 C23 H23B 109.5
H23A C23 H23B 109.5
C21 C23 H23C 109.5
H23A C23 H23C 109.5
H23B C23 H23C 109.5
C71 C73 H73A 109.5
C71 C73 H73B 109.5
H73A C73 H73B 109.5
C71 C73 H73C 109.5
H73A C73 H73C 109.5
H73B C73 H73C 109.5
C81 C83 H83A 109.5
C81 C83 H83B 109.5
H83A C83 H83B 109.5
C81 C83 H83C 109.5
H83A C83 H83C 109.5
H83B C83 H83C 109.5
N9 C92 H92A 109.5
N9 C92 H92B 109.5
H92A C92 H92B 109.5
N9 C92 H92C 109.5
H92A C92 H92C 109.5
H92B C92 H92C 109.5

loop_
_geom_bond_atom_site_label_1
_geom_bond_atom_site_label_2
_geom_bond_distance
Sc1 N5 2.2093(14)
Sc1 N2 2.2105(14)
Sc1 N1 2.2151(14)
Sc1 N4 2.2159(14)
Sc1 N7 2.2175(15)
Sc1 N8 2.2189(14)
Sc1 C2 2.6370(17)
Sc1 C1 2.6394(18)
Sc1 C3 2.6409(18)
N1 C1 1.329(2)
N1 C11 1.468(2)
N4 C2 1.333(2)
N4 C41 1.470(2)
N2 C1 1.339(2)
N2 C21 1.465(2)
N8 C3 1.335(2)
N8 C81 1.471(2)
N5 C2 1.336(2)
N5 C51 1.470(2)
N7 C3 1.335(2)
N7 C71 1.465(2)
N6 C2 1.399(2)
N6 C62 1.441(2)
N6 C61 1.446(2)
C81 C83 1.517(2)
C81 C82 1.521(2)
C81 H81A 1.0000
C51 C52 1.517(2)
C51 C53 1.520(2)
C51 H51A 1.0000
C41 C43 1.520(2)
C41 C42 1.520(2)
C41 H41A 1.0000
C21 C22 1.519(2)
C21 C23 1.522(2)
C21 H21A 1.0000
C11 C13 1.521(2)
C11 C12 1.523(2)
C11 H11A 1.0000
C52 H52A 0.9800
C52 H52B 0.9800
C52 H52C 0.9800
C71 C72 1.518(2)
C71 C73 1.526(2)
C71 H71A 1.0000
N9 C3 1.401(2)
N9 C92 1.429(2)
N9 C91 1.450(2)
N3 C1 1.393(2)
N3 C32 1.442(2)
N3 C31 1.446(2)
C12 H12A 0.9800
C12 H12B 0.9800
C12 H12C 0.9800
C22 H22A 0.9800
C22 H22B 0.9800
C22 H22C 0.9800
C82 H82A 0.9800
C82 H82B 0.9800
C82 H82C 0.9800
C72 H72A 0.9800
C72 H72B 0.9800
C72 H72C 0.9800
C13 H13A 0.9800
C13 H13B 0.9800
C13 H13C 0.9800
C42 H42A 0.9800
C42 H42B 0.9800
C42 H42C 0.9800
C31 H31A 0.9800
C31 H31B 0.9800
C31 H31C 0.9800
C61 H61A 0.9800
C61 H61B 0.9800
C61 H61C 0.9800
C62 H62A 0.9800
C62 H62B 0.9800
C62 H62C 0.9800
C43 H43A 0.9800
C43 H43B 0.9800
C43 H43C 0.9800
C91 H91A 0.9800
C91 H91B 0.9800
C91 H91C 0.9800
C32 H32A 0.9800
C32 H32B 0.9800
C32 H32C 0.9800
C53 H53A 0.9800
C53 H53B 0.9800
C53 H53C 0.9800
C23 H23A 0.9800
C23 H23B 0.9800
C23 H23C 0.9800
C73 H73A 0.9800
C73 H73B 0.9800
C73 H73C 0.9800
C83 H83A 0.9800
C83 H83B 0.9800
C83 H83C 0.9800
C92 H92A 0.9800
C92 H92B 0.9800
C92 H92C 0.9800

loop_
_geom_torsion_atom_site_label_1
_geom_torsion_atom_site_label_2
_geom_torsion_atom_site_label_3
_geom_torsion_atom_site_label_4
_geom_torsion
N5 Sc1 N1 C1 53.39(15)
N2 Sc1 N1 C1 0.44(10)
N4 Sc1 N1 C1 101.60(10)
N7 Sc1 N1 C1 -156.04(10)
N8 Sc1 N1 C1 -93.90(10)
C2 Sc1 N1 C1 85.61(11)
C3 Sc1 N1 C1 -125.20(10)
N5 Sc1 N1 C11 -153.87(15)
N2 Sc1 N1 C11 153.18(18)
N4 Sc1 N1 C11 -105.65(16)
N7 Sc1 N1 C11 -3.30(17)
N8 Sc1 N1 C11 58.84(17)
C2 Sc1 N1 C11 -121.65(16)
C1 Sc1 N1 C11 152.7(2)
C3 Sc1 N1 C11 27.54(17)
N5 Sc1 N4 C2 0.40(10)
N2 Sc1 N4 C2 -92.12(10)
N1 Sc1 N4 C2 -154.35(10)
N7 Sc1 N4 C2 102.86(10)
N8 Sc1 N4 C2 57.54(15)
C1 Sc1 N4 C2 -123.68(10)
C3 Sc1 N4 C2 88.64(11)
N5 Sc1 N4 C41 153.08(19)
N2 Sc1 N4 C41 60.57(18)
N1 Sc1 N4 C41 -1.67(18)
N7 Sc1 N4 C41 -104.45(18)
N8 Sc1 N4 C41 -149.77(16)
C2 Sc1 N4 C41 152.7(2)
C1 Sc1 N4 C41 29.01(18)
C3 Sc1 N4 C41 -118.68(17)
N5 Sc1 N2 C1 -156.63(10)
N1 Sc1 N2 C1 -0.44(9)
N4 Sc1 N2 C1 -94.58(10)
N7 Sc1 N2 C1 53.70(16)
N8 Sc1 N2 C1 100.02(10)
C2 Sc1 N2 C1 -125.92(10)
C3 Sc1 N2 C1 84.66(11)
N5 Sc1 N2 C21 -3.56(18)
N1 Sc1 N2 C21 152.63(18)
N4 Sc1 N2 C21 58.48(18)
N7 Sc1 N2 C21 -153.24(15)
N8 Sc1 N2 C21 -106.92(17)
C2 Sc1 N2 C21 27.15(18)
C1 Sc1 N2 C21 153.1(2)
C3 Sc1 N2 C21 -122.28(16)
N5 Sc1 N8 C3 102.64(10)
N2 Sc1 N8 C3 -155.46(10)
N1 Sc1 N8 C3 -93.31(10)
N4 Sc1 N8 C3 54.31(15)
N7 Sc1 N8 C3 0.85(9)
C2 Sc1 N8 C3 87.18(11)
C1 Sc1 N8 C3 -124.47(10)
N5 Sc1 N8 C81 -102.34(17)
N2 Sc1 N8 C81 -0.45(18)
N1 Sc1 N8 C81 61.70(18)
N4 Sc1 N8 C81 -150.67(16)
N7 Sc1 N8 C81 155.87(19)
C2 Sc1 N8 C81 -117.80(17)
C1 Sc1 N8 C81 30.54(18)
C3 Sc1 N8 C81 155.0(2)
N2 Sc1 N5 C2 101.54(10)
N1 Sc1 N5 C2 56.71(15)
N4 Sc1 N5 C2 -0.40(10)
N7 Sc1 N5 C2 -93.17(11)
N8 Sc1 N5 C2 -155.56(10)
C1 Sc1 N5 C2 86.99(11)
C3 Sc1 N5 C2 -124.72(10)
N2 Sc1 N5 C51 -103.51(17)
N1 Sc1 N5 C51 -148.33(15)
N4 Sc1 N5 C51 154.56(18)
N7 Sc1 N5 C51 61.79(17)
N8 Sc1 N5 C51 -0.60(18)
C2 Sc1 N5 C51 155.0(2)
C1 Sc1 N5 C51 -118.06(17)
C3 Sc1 N5 C51 30.24(18)
N5 Sc1 N7 C3 -95.07(10)
N2 Sc1 N7 C3 53.78(16)
N1 Sc1 N7 C3 99.69(10)
N4 Sc1 N7 C3 -157.27(10)
N8 Sc1 N7 C3 -0.85(9)
C2 Sc1 N7 C3 -126.61(10)
C1 Sc1 N7 C3 84.77(11)
N5 Sc1 N7 C71 58.67(18)
N2 Sc1 N7 C71 -152.48(16)
N1 Sc1 N7 C71 -106.57(17)
N4 Sc1 N7 C71 -3.53(18)
N8 Sc1 N7 C71 152.89(19)
C2 Sc1 N7 C71 27.13(18)
C1 Sc1 N7 C71 -121.48(17)
C3 Sc1 N7 C71 153.7(2)
C3 N8 C81 C83 -121.39(18)
Sc1 N8 C81 C83 88.3(2)
C3 N8 C81 C82 117.01(18)
Sc1 N8 C81 C82 -33.3(2)
C2 N5 C51 C52 115.24(18)
Sc1 N5 C51 C52 -34.8(2)
C2 N5 C51 C53 -123.19(18)
Sc1 N5 C51 C53 86.8(2)
C2 N4 C41 C43 113.24(18)
Sc1 N4 C41 C43 -34.0(2)
C2 N4 C41 C42 -125.14(17)
Sc1 N4 C41 C42 87.7(2)
C1 N2 C21 C22 -124.77(17)
Sc1 N2 C21 C22 87.7(2)
C1 N2 C21 C23 113.73(18)
Sc1 N2 C21 C23 -33.8(2)
C1 N1 C11 C13 -123.78(17)
Sc1 N1 C11 C13 89.19(19)
C1 N1 C11 C12 114.13(18)
Sc1 N1 C11 C12 -32.9(2)
C3 N7 C71 C72 -128.68(17)
Sc1 N7 C71 C72 82.5(2)
C3 N7 C71 C73 109.16(18)
Sc1 N7 C71 C73 -39.7(2)
C41 N4 C2 N5 -160.35(15)
Sc1 N4 C2 N5 -0.63(15)
C41 N4 C2 N6 19.1(2)
Sc1 N4 C2 N6 178.78(14)
C41 N4 C2 Sc1 -159.72(17)
C51 N5 C2 N4 -161.02(15)
Sc1 N5 C2 N4 0.63(15)
C51 N5 C2 N6 19.6(2)
Sc1 N5 C2 N6 -178.79(14)
C51 N5 C2 Sc1 -161.65(17)
C62 N6 C2 N4 44.3(2)
C61 N6 C2 N4 -132.02(19)
C62 N6 C2 N5 -136.34(18)
C61 N6 C2 N5 47.3(2)
C62 N6 C2 Sc1 168(6)
C61 N6 C2 Sc1 -9(6)
N5 Sc1 C2 N4 -179.32(16)
N2 Sc1 C2 N4 95.87(10)
N1 Sc1 C2 N4 32.41(12)
N7 Sc1 C2 N4 -83.93(10)
N8 Sc1 C2 N4 -148.19(10)
C1 Sc1 C2 N4 67.66(11)
C3 Sc1 C2 N4 -112.15(10)
N2 Sc1 C2 N5 -84.81(11)
N1 Sc1 C2 N5 -148.27(10)
N4 Sc1 C2 N5 179.32(16)
N7 Sc1 C2 N5 95.38(10)
N8 Sc1 C2 N5 31.12(12)
C1 Sc1 C2 N5 -113.02(10)
C3 Sc1 C2 N5 67.17(11)
N5 Sc1 C2 N6 57(6)
N2 Sc1 C2 N6 -28(6)
N1 Sc1 C2 N6 -92(6)
N4 Sc1 C2 N6 -124(6)
N7 Sc1 C2 N6 152(6)
N8 Sc1 C2 N6 88(6)
C1 Sc1 C2 N6 -56(6)
C3 Sc1 C2 N6 124(6)
C11 N1 C1 N2 -159.85(15)
Sc1 N1 C1 N2 -0.69(15)
C11 N1 C1 N3 20.2(3)
Sc1 N1 C1 N3 179.33(15)
C11 N1 C1 Sc1 -159.16(17)
C21 N2 C1 N1 -158.92(15)
Sc1 N2 C1 N1 0.69(15)
C21 N2 C1 N3 21.1(2)
Sc1 N2 C1 N3 -179.33(14)
C21 N2 C1 Sc1 -159.62(17)
C32 N3 C1 N1 -134.67(18)
C31 N3 C1 N1 42.0(3)
C32 N3 C1 N2 45.4(2)
C31 N3 C1 N2 -137.99(17)
C32 N3 C1 Sc1 13(8)
C31 N3 C1 Sc1 -171(100)
N5 Sc1 C1 N1 -149.97(10)
N2 Sc1 C1 N1 -179.24(16)
N4 Sc1 C1 N1 -85.44(11)
N7 Sc1 C1 N1 30.22(12)
N8 Sc1 C1 N1 93.94(10)
C2 Sc1 C1 N1 -114.39(10)
C3 Sc1 C1 N1 65.43(11)
N5 Sc1 C1 N2 29.28(12)
N1 Sc1 C1 N2 179.24(16)
N4 Sc1 C1 N2 93.80(10)
N7 Sc1 C1 N2 -150.53(10)
N8 Sc1 C1 N2 -86.82(10)
C2 Sc1 C1 N2 64.85(11)
C3 Sc1 C1 N2 -115.33(10)
N5 Sc1 C1 N3 62(8)
N2 Sc1 C1 N3 33(8)
N1 Sc1 C1 N3 -148(8)
N4 Sc1 C1 N3 127(8)
N7 Sc1 C1 N3 -117(8)
N8 Sc1 C1 N3 -54(8)
C2 Sc1 C1 N3 98(8)
C3 Sc1 C1 N3 -82(8)
C71 N7 C3 N8 -159.89(14)
Sc1 N7 C3 N8 1.35(15)
C71 N7 C3 N9 20.5(2)
Sc1 N7 C3 N9 -178.21(15)
C71 N7 C3 Sc1 -161.25(16)
C81 N8 C3 N7 -163.43(14)
Sc1 N8 C3 N7 -1.35(15)
C81 N8 C3 N9 16.1(2)
Sc1 N8 C3 N9 178.23(14)
C81 N8 C3 Sc1 -162.08(17)
C92 N9 C3 N7 -118.51(19)
C91 N9 C3 N7 43.0(3)
C92 N9 C3 N8 62.0(2)
C91 N9 C3 N8 -136.58(18)
C92 N9 C3 Sc1 108(4)
C91 N9 C3 Sc1 -90(4)
N5 Sc1 C3 N7 93.75(10)
N2 Sc1 C3 N7 -150.44(10)
N1 Sc1 C3 N7 -86.99(10)
N4 Sc1 C3 N7 28.64(12)
N8 Sc1 C3 N7 178.53(16)
C2 Sc1 C3 N7 64.72(11)
C1 Sc1 C3 N7 -115.09(10)
N5 Sc1 C3 N8 -84.78(10)
N2 Sc1 C3 N8 31.03(12)
N1 Sc1 C3 N8 94.48(10)
N4 Sc1 C3 N8 -149.89(10)
N7 Sc1 C3 N8 -178.53(16)
C2 Sc1 C3 N8 -113.80(10)
C1 Sc1 C3 N8 66.38(11)
N5 Sc1 C3 N9 -132(4)
N2 Sc1 C3 N9 -16(4)
N1 Sc1 C3 N9 47(4)
N4 Sc1 C3 N9 163(4)
N7 Sc1 C3 N9 134(4)
N8 Sc1 C3 N9 -47(4)
C2 Sc1 C3 N9 -161(4)
C1 Sc1 C3 N9 19(4)
